data_7018539
loop_
_publ_author_name
'Sabat\'e, Carles Mir\'o'
'Jeanneau, Erwann'
'Delalu, Henri'

_publ_section_title
;
 Metal salts of the 4,5-dicyano-2H-1,2,3-triazole anion ([C(4)N(5)](-)).
;
_journal_issue 13
_journal_name_full 'Dalton transactions (Cambridge, England : 2003)'
_journal_page_first 3817
_journal_page_last 3825
_journal_paper_doi 10.1039/c2dt12100j
_journal_volume 41
_journal_year 2012
_chemical_formula_moiety 'C4 N5, Rb'
_chemical_formula_sum 'C4 N5 Rb'
_chemical_formula_weight 203.54
_space_group_IT_number 14
_symmetry_cell_setting monoclinic
_symmetry_space_group_name_Hall '-P 2ybc'
_symmetry_space_group_name_H-M 'P 1 21/c 1'
_atom_sites_solution_hydrogens difmap
_atom_sites_solution_primary direct
_cell_angle_alpha 90
_cell_angle_beta 102.750(10)
_cell_angle_gamma 90
_cell_formula_units_Z 4
_cell_length_a 9.3890(10)
_cell_length_b 10.6030(10)
_cell_length_c 6.9241(9)
_cell_measurement_reflns_used 4423
_cell_measurement_temperature 100
_cell_measurement_theta_max 29.3636
_cell_measurement_theta_min 3.5696
_cell_volume 672.31(13)
_computing_cell_refinement
;
CrysAlisPro, Agilent Technologies,
Version 1.171.35.11 (release 16-05-2011 CrysAlis171 .NET)
(compiled May 16 2011,17:55:39)
;
_computing_data_collection
;
CrysAlisPro, Agilent Technologies,
Version 1.171.35.11 (release 16-05-2011 CrysAlis171 .NET)
(compiled May 16 2011,17:55:39)
;
_computing_data_reduction
;
CrysAlisPro, Agilent Technologies,
Version 1.171.35.11 (release 16-05-2011 CrysAlis171 .NET)
(compiled May 16 2011,17:55:39)
;
_computing_molecular_graphics 'CAMERON (Watkin et al., 1996)'
_computing_publication_material 'CRYSTALS (Betteridge et al., 2003)'
_computing_structure_refinement 'CRYSTALS (Betteridge et al., 2003)'
_computing_structure_solution 'SIR97 (Altomare et al., 1999)'
_diffrn_ambient_temperature 100
_diffrn_detector_area_resol_mean 10.4685
_diffrn_measured_fraction_theta_full 0.989
_diffrn_measured_fraction_theta_max 0.922
_diffrn_measurement_device_type 'Xcalibur, Atlas, Gemini ultra'
_diffrn_measurement_method \w
_diffrn_radiation_monochromator graphite
_diffrn_radiation_source 'Enhance (Mo) X-ray Source'
_diffrn_radiation_type 'Mo K\a'
_diffrn_radiation_wavelength 0.7107
_diffrn_reflns_av_R_equivalents 0.051
_diffrn_reflns_limit_h_max 12
_diffrn_reflns_limit_h_min -12
_diffrn_reflns_limit_k_max 14
_diffrn_reflns_limit_k_min -14
_diffrn_reflns_limit_l_max 9
_diffrn_reflns_limit_l_min -9
_diffrn_reflns_number 9359
_diffrn_reflns_theta_full 25.013
_diffrn_reflns_theta_max 29.426
_diffrn_reflns_theta_min 3.577
_diffrn_standards_number 0
_exptl_absorpt_coefficient_mu 7.285
_exptl_absorpt_correction_T_max 0.165
_exptl_absorpt_correction_T_min 0.070
_exptl_absorpt_correction_type analytical
_exptl_absorpt_process_details
;
CrysAlisPro, Agilent Technologies,
Version 1.171.35.11 (release 16-05-2011 CrysAlis171 .NET)
(compiled May 16 2011,17:55:39)
Analytical numeric absorption correction using a multifaceted crystal
model based on expressions derived by R.C. Clark & J.S. Reid.
(Clark, R. C. & Reid, J. S. (1995). Acta Cryst. A51, 887-897)
;
_exptl_crystal_colour 'light yellow'
_exptl_crystal_density_diffrn 2.011
_exptl_crystal_density_method 'not measured'
_exptl_crystal_description block
_exptl_crystal_F_000 384
_exptl_crystal_size_max 0.363
_exptl_crystal_size_mid 0.200
_exptl_crystal_size_min 0.172
_refine_diff_density_max 0.67
_refine_diff_density_min -0.61
_refine_ls_extinction_coef 23.1(13)
_refine_ls_extinction_method 'Larson (1970), Equation 22'
_refine_ls_goodness_of_fit_ref 0.9547
_refine_ls_hydrogen_treatment none
_refine_ls_matrix_type full
_refine_ls_number_parameters 92
_refine_ls_number_reflns 1715
_refine_ls_number_restraints 0
_refine_ls_R_factor_all 0.0344
_refine_ls_R_factor_gt 0.0300
_refine_ls_shift/su_max 0.0005483
_refine_ls_shift/su_mean 0.0000292
_refine_ls_structure_factor_coef Fsqd
_refine_ls_weighting_details
;
Method, part 1, Chebychev polynomial, (Watkin, 1994, Prince, 1982)
[weight] = 1.0/[A~0~*T~0~(x)+A~1~*T~1~(x) ... +A~n-1~]*T~n-1~(x)]
where A~i~ are the Chebychev coefficients listed below and x= Fcalc/Fmax
Method = Robust Weighting (Prince, 1982)
W = [weight] * [1-(deltaF/6*sigmaF)^2^]^2^
A~i~ are:
0.207E+04 0.334E+04 0.217E+04 981. 245.
;
_refine_ls_weighting_scheme calc
_refine_ls_wR_factor_all 0.0755
_refine_ls_wR_factor_gt 0.0719
_refine_ls_wR_factor_ref 0.0755
_reflns_limit_h_max 12
_reflns_limit_h_min -12
_reflns_limit_k_max 14
_reflns_limit_k_min 0
_reflns_limit_l_max 9
_reflns_limit_l_min 0
_reflns_number_gt 1560
_reflns_number_total 1715
_reflns_threshold_expression I>2.0\s(I)
_oxford_diffrn_Wilson_B_factor 0.00
_oxford_diffrn_Wilson_scale 0.00
_oxford_refine_ls_r_factor_ref 0.0344
_oxford_refine_ls_scale 4.65(10)
_oxford_reflns_number_all 1715
_oxford_reflns_threshold_expression_ref I>-10.0\s(I)
_cod_data_source_file c2dt12100j.txt
_cod_data_source_block 4
_cod_depositor_comments
;
The following automatic conversions were performed:

'_symmetry_cell_setting' value 'Monoclinic' changed to 'monoclinic'
according to /home/saulius/struct/CIF-dictionaries/cif_core.dic
dictionary named 'cif_core.dic' version 2.4.1 from
2010-06-29.

'_atom_sites_solution_primary' value 'Direct' changed to
'direct' according to
/home/saulius/struct/CIF-dictionaries/cif_core.dic dictionary named
'cif_core.dic' version 2.4.1 from 2010-06-29.

Automatic conversion script
Id: cif_fix_values 1715 2011-07-08 13:25:40Z adriana 
;
_cod_original_sg_symbol_H-M 'P 1 21/c 1 '
_cod_original_formula_sum 'C4 N5 Rb1'
_cod_database_code 7018539

loop_
_symmetry_equiv_pos_as_xyz
x,y,z
-x,-y,-z
-x,y+1/2,-z+1/2
x,-y+1/2,z+1/2

loop_
_atom_site_label
_atom_site_type_symbol
_atom_site_fract_x
_atom_site_fract_y
_atom_site_fract_z
_atom_site_U_iso_or_equiv
_atom_site_occupancy
_atom_site_adp_type
Rb1 Rb 0.82194(3) 0.35368(2) 0.56256(4) 0.0127 1.0000 Uani
N2 N 0.7454(3) 0.6214(2) 0.4967(4) 0.0159 1.0000 Uani
N3 N 0.8847(3) 0.6340(2) 0.5909(4) 0.0163 1.0000 Uani
N4 N 0.9251(3) 0.7554(2) 0.6141(4) 0.0143 1.0000 Uani
C5 C 0.8061(3) 0.8240(3) 0.5302(4) 0.0141 1.0000 Uani
C6 C 0.6937(3) 0.7401(3) 0.4574(4) 0.0142 1.0000 Uani
C7 C 0.5460(3) 0.7633(3) 0.3552(4) 0.0168 1.0000 Uani
N8 N 0.4282(3) 0.7813(3) 0.2733(4) 0.0217 1.0000 Uani
C9 C 0.8079(3) 0.9581(3) 0.5233(4) 0.0159 1.0000 Uani
N10 N 0.8077(3) 1.0665(3) 0.5143(5) 0.0242 1.0000 Uani

loop_
_atom_site_aniso_label
_atom_site_aniso_U_11
_atom_site_aniso_U_22
_atom_site_aniso_U_33
_atom_site_aniso_U_23
_atom_site_aniso_U_13
_atom_site_aniso_U_12
Rb1 0.01105(16) 0.00986(15) 0.01644(16) -0.00004(8) 0.00114(10) 0.00008(8)
N2 0.0181(11) 0.0130(11) 0.0159(11) -0.0005(9) 0.0020(9) -0.0013(9)
N3 0.0160(12) 0.0142(11) 0.0186(12) -0.0002(9) 0.0034(9) 0.0007(9)
N4 0.0145(11) 0.0124(11) 0.0157(10) 0.0009(9) 0.0025(8) 0.0008(9)
C5 0.0170(12) 0.0112(12) 0.0145(11) -0.0003(10) 0.0042(10) -0.0002(10)
C6 0.0154(12) 0.0131(13) 0.0145(12) 0.0008(10) 0.0041(10) -0.0001(10)
C7 0.0172(13) 0.0183(13) 0.0156(12) -0.0003(10) 0.0052(10) 0.0003(11)
N8 0.0154(12) 0.0276(14) 0.0203(12) 0.0012(11) 0.0004(9) -0.0004(10)
C9 0.0156(12) 0.0133(13) 0.0186(12) 0.0011(11) 0.0034(10) -0.0007(10)
N10 0.0201(12) 0.0184(13) 0.0345(14) -0.0003(12) 0.0069(11) -0.0005(11)

loop_
_atom_type_symbol
_atom_type_scat_dispersion_real
_atom_type_scat_dispersion_imag
_atom_type_scat_Cromer_Mann_a1
_atom_type_scat_Cromer_Mann_b1
_atom_type_scat_Cromer_Mann_a2
_atom_type_scat_Cromer_Mann_b2
_atom_type_scat_Cromer_Mann_a3
_atom_type_scat_Cromer_Mann_b3
_atom_type_scat_Cromer_Mann_a4
_atom_type_scat_Cromer_Mann_b4
_atom_type_scat_Cromer_Mann_c
_atom_type_scat_source
C 0.0033 0.0016 2.3100 20.8439 1.0200 10.2075 1.5886 0.5687 0.8650 51.6512 0.2156 'International Tables Vol C 4.2.6.8 and 6.1.1.4'
H 0.0000 0.0000 0.4930 10.5109 0.3229 26.1257 0.1402 3.1424 0.0408 57.7998 0.0030 'International Tables Vol C 4.2.6.8 and 6.1.1.4'
N 0.0061 0.0033 12.2126 0.0057 3.1322 9.8933 2.0125 28.9975 1.1663 0.5826 -11.5290 'International Tables Vol C 4.2.6.8 and 6.1.1.4'
O 0.0106 0.0060 3.0485 13.2771 2.2868 5.7011 1.5463 0.3239 0.8670 32.9089 0.2508 'International Tables Vol C 4.2.6.8 and 6.1.1.4'
Rb -0.9393 2.9676 17.1784 1.7888 9.6435 17.3151 5.1399 0.2748 1.5292 164.9340 3.4873 'International Tables Vol C 4.2.6.8 and 6.1.1.4'

loop_
_geom_angle_atom_site_label_1
_geom_angle_atom_site_label_2
_geom_angle_atom_site_label_3
_geom_angle
_geom_angle_publ_flag
N2 Rb1 N3 25.76(7) yes
N3 N2 C6 105.9(2) yes
N3 N2 Rb1 80.89(15) yes
C6 N2 Rb1 173.2(2) yes
N2 N3 N4 112.1(2) yes
N2 N3 Rb1 73.36(14) yes
N4 N3 Rb1 174.51(19) yes
N3 N4 C5 106.2(2) yes
N4 C5 C6 107.5(3) yes
N4 C5 C9 122.5(3) yes
C6 C5 C9 130.0(3) yes
C5 C6 N2 108.2(3) yes
C5 C6 C7 130.2(3) yes
N2 C6 C7 121.6(3) yes
C6 C7 N8 179.6(3) yes
C5 C9 N10 178.7(3) yes

loop_
_geom_bond_atom_site_label_1
_geom_bond_atom_site_label_2
_geom_bond_distance
_geom_bond_publ_flag
Rb1 N2 2.938(3) yes
Rb1 N3 3.028(3) yes
N2 N3 1.333(4) yes
N2 C6 1.355(4) yes
N3 N4 1.341(3) yes
N4 C5 1.352(4) yes
C5 C6 1.387(4) yes
C5 C9 1.423(4) yes
C6 C7 1.432(4) yes
C7 N8 1.143(4) yes
C9 N10 1.151(4) yes
